data_4080611
loop_
_publ_author_name
'Schrick, Erin K.'
'Forget, Trevor J.'
'Roewe, Kimberly D.'
'Schrick, Aaron C.'
'Moore, Curtis E.'
'Golen, James A.'
'Rheingold, Arnold L.'
'Materer, Nicholas F.'
'Weinert, Charles S.'

_publ_section_title
;
 Substituent Effects in Digermanes: Electrochemical, Theoretical, and
 Structural Investigations
;
_journal_issue 7
_journal_name_full Organometallics
_journal_page_first 2245
_journal_paper_doi 10.1021/om400132z
_journal_volume 32
_journal_year 2013
_chemical_formula_sum 'C30 H42 Ge2'
_chemical_formula_weight 547.82
_chemical_name_systematic
; 
 ? 
;
_space_group_IT_number 14
_symmetry_cell_setting monoclinic
_symmetry_space_group_name_Hall '-P 2yn'
_symmetry_space_group_name_H-M 'P 1 21/n 1'
_atom_sites_solution_hydrogens geom
_atom_sites_solution_primary direct
_atom_sites_solution_secondary difmap
_audit_creation_method SHELXL-97
_cell_angle_alpha 90.00
_cell_angle_beta 94.039(2)
_cell_angle_gamma 90.00
_cell_formula_units_Z 8
_cell_length_a 24.203(3)
_cell_length_b 9.2500(11)
_cell_length_c 24.860(3)
_cell_measurement_reflns_used 9118
_cell_measurement_temperature 150(2)
_cell_measurement_theta_max 27.38
_cell_measurement_theta_min 2.36
_cell_volume 5551.8(12)
_computing_cell_refinement 'Bruker SAINT'
_computing_data_collection 'Bruker APEX2'
_computing_data_reduction 'Bruker SAINT'
_computing_molecular_graphics 'Bruker SHELXTL'
_computing_publication_material 'Bruker SHELXTL'
_computing_structure_refinement 'SHELXL-97 (Sheldrick, 2008)'
_computing_structure_solution 'SHELXS-97 (Sheldrick, 2008)'
_diffrn_ambient_temperature 150(2)
_diffrn_measured_fraction_theta_full 0.973
_diffrn_measured_fraction_theta_max 0.932
_diffrn_measurement_device_type 'Bruker APEX CCD'
_diffrn_measurement_method '\f and \w scans'
_diffrn_radiation_monochromator graphite
_diffrn_radiation_source 'fine-focus sealed tube'
_diffrn_radiation_type MoK\a
_diffrn_radiation_wavelength 0.71073
_diffrn_reflns_av_R_equivalents 0.0640
_diffrn_reflns_av_sigmaI/netI 0.0753
_diffrn_reflns_limit_h_max 27
_diffrn_reflns_limit_h_min -30
_diffrn_reflns_limit_k_max 11
_diffrn_reflns_limit_k_min -11
_diffrn_reflns_limit_l_max 31
_diffrn_reflns_limit_l_min -22
_diffrn_reflns_number 38523
_diffrn_reflns_theta_full 25.00
_diffrn_reflns_theta_max 27.53
_diffrn_reflns_theta_min 1.64
_exptl_absorpt_coefficient_mu 2.180
_exptl_absorpt_correction_T_max 0.7954
_exptl_absorpt_correction_T_min 0.6455
_exptl_absorpt_correction_type multi-scan
_exptl_absorpt_process_details SADABS
_exptl_crystal_colour Colorless
_exptl_crystal_density_diffrn 1.311
_exptl_crystal_density_method 'not measured'
_exptl_crystal_description Block
_exptl_crystal_F_000 2288
_exptl_crystal_size_max 0.22
_exptl_crystal_size_mid 0.21
_exptl_crystal_size_min 0.11
_refine_diff_density_max 0.453
_refine_diff_density_min -0.483
_refine_diff_density_rms 0.101
_refine_ls_extinction_method none
_refine_ls_goodness_of_fit_ref 1.021
_refine_ls_hydrogen_treatment constr
_refine_ls_matrix_type full
_refine_ls_number_parameters 589
_refine_ls_number_reflns 11904
_refine_ls_number_restraints 0
_refine_ls_restrained_S_all 1.021
_refine_ls_R_factor_all 0.0766
_refine_ls_R_factor_gt 0.0441
_refine_ls_shift/su_max 0.002
_refine_ls_shift/su_mean 0.000
_refine_ls_structure_factor_coef Fsqd
_refine_ls_weighting_details 'calc w=1/[\s^2^(Fo^2^)+(0.0277P)^2^+1.8069P] where P=(Fo^2^+2Fc^2^)/3'
_refine_ls_weighting_scheme calc
_refine_ls_wR_factor_gt 0.0778
_refine_ls_wR_factor_ref 0.0904
_reflns_number_gt 8523
_reflns_number_total 11904
_reflns_threshold_expression >2\s(I)
_cod_data_source_file om400132z_si_002.cif
_cod_data_source_block wein67
_cod_depositor_comments
;
The following automatic conversions were performed:

'_symmetry_cell_setting' value 'Monoclinic' changed to 'monoclinic'
according to /home/saulius/struct/CIF-dictionaries/cif_core.dic
dictionary named 'cif_core.dic' version 2.4.2 from 2011-04-26.

Automatic conversion script
Id: cif_fix_values 1891 2012-01-12 08:04:46Z andrius 
;
_cod_original_cell_volume 5551.9(11)
_cod_original_sg_symbol_H-M P2(1)/n
_cod_database_code 4080611

loop_
_symmetry_equiv_pos_as_xyz
'x, y, z'
'-x+1/2, y+1/2, -z+1/2'
'-x, -y, -z'
'x-1/2, -y-1/2, z-1/2'

loop_
_atom_site_label
_atom_site_type_symbol
_atom_site_fract_x
_atom_site_fract_y
_atom_site_fract_z
_atom_site_U_iso_or_equiv
_atom_site_adp_type
_atom_site_occupancy
_atom_site_symmetry_multiplicity
_atom_site_calc_flag
_atom_site_refinement_flags
C1 C 0.92276(16) 0.3601(3) 0.51349(13) 0.0228(9) Uani 1 1 d .
H1A H 0.8932 0.3913 0.4864 0.027 Uiso 1 1 calc R
H1B H 0.9586 0.3808 0.4982 0.027 Uiso 1 1 calc R
C2 C 0.91805(16) 0.1946(4) 0.51978(14) 0.0232(9) Uani 1 1 d .
H2 H 0.8840 0.1734 0.5390 0.028 Uiso 1 1 calc R
C3 C 0.96738(17) 0.1308(4) 0.55255(15) 0.0319(10) Uani 1 1 d .
H3A H 0.9642 0.0252 0.5529 0.048 Uiso 1 1 calc R
H3B H 0.9682 0.1674 0.5896 0.048 Uiso 1 1 calc R
H3C H 1.0016 0.1586 0.5364 0.048 Uiso 1 1 calc R
C4 C 0.91159(19) 0.1230(4) 0.46423(14) 0.0343(10) Uani 1 1 d .
H4A H 0.9440 0.1454 0.4442 0.051 Uiso 1 1 calc R
H4B H 0.8781 0.1597 0.4444 0.051 Uiso 1 1 calc R
H4C H 0.9086 0.0180 0.4686 0.051 Uiso 1 1 calc R
C5 C 0.98819(15) 0.4702(4) 0.62260(14) 0.0248(9) Uani 1 1 d .
H5A H 0.9940 0.3679 0.6333 0.030 Uiso 1 1 calc R
H5B H 1.0186 0.4968 0.5998 0.030 Uiso 1 1 calc R
C6 C 0.99421(16) 0.5624(4) 0.67369(14) 0.0232(9) Uani 1 1 d .
H6 H 0.9575 0.5641 0.6899 0.028 Uiso 1 1 calc R
C7 C 1.01058(18) 0.7176(4) 0.66255(17) 0.0380(11) Uani 1 1 d .
H7A H 1.0111 0.7737 0.6960 0.057 Uiso 1 1 calc R
H7B H 0.9837 0.7600 0.6357 0.057 Uiso 1 1 calc R
H7C H 1.0475 0.7191 0.6487 0.057 Uiso 1 1 calc R
C8 C 1.03642(16) 0.4957(4) 0.71493(15) 0.0294(9) Uani 1 1 d .
H8A H 1.0722 0.4868 0.6991 0.044 Uiso 1 1 calc R
H8B H 1.0236 0.3998 0.7253 0.044 Uiso 1 1 calc R
H8C H 1.0405 0.5578 0.7469 0.044 Uiso 1 1 calc R
C9 C 0.89895(16) 0.6813(4) 0.55511(15) 0.0236(9) Uani 1 1 d .
H9A H 0.8996 0.7430 0.5877 0.028 Uiso 1 1 calc R
H9B H 0.9279 0.7176 0.5323 0.028 Uiso 1 1 calc R
C10 C 0.84206(18) 0.6977(4) 0.52369(16) 0.0321(10) Uani 1 1 d .
H10 H 0.8182 0.6154 0.5340 0.038 Uiso 1 1 calc R
C11 C 0.81356(19) 0.8376(4) 0.53834(18) 0.0443(12) Uani 1 1 d .
H11A H 0.8369 0.9201 0.5300 0.066 Uiso 1 1 calc R
H11B H 0.8076 0.8375 0.5769 0.066 Uiso 1 1 calc R
H11C H 0.7778 0.8453 0.5175 0.066 Uiso 1 1 calc R
C12 C 0.8473(2) 0.6896(5) 0.46279(17) 0.0585(15) Uani 1 1 d .
H12A H 0.8103 0.6911 0.4441 0.088 Uiso 1 1 calc R
H12B H 0.8662 0.5999 0.4540 0.088 Uiso 1 1 calc R
H12C H 0.8686 0.7726 0.4512 0.088 Uiso 1 1 calc R
C13 C 0.78878(15) 0.2725(3) 0.59550(14) 0.0188(8) Uani 1 1 d .
C14 C 0.77177(16) 0.2894(4) 0.54128(14) 0.0248(9) Uani 1 1 d .
H14 H 0.7892 0.3602 0.5206 0.030 Uiso 1 1 calc R
C15 C 0.72987(17) 0.2051(4) 0.51682(16) 0.0308(10) Uani 1 1 d .
H15 H 0.7189 0.2184 0.4797 0.037 Uiso 1 1 calc R
C16 C 0.70401(16) 0.1016(4) 0.54625(17) 0.0315(10) Uani 1 1 d .
H16 H 0.6752 0.0438 0.5296 0.038 Uiso 1 1 calc R
C17 C 0.72056(17) 0.0833(4) 0.60006(16) 0.0307(10) Uani 1 1 d .
H17 H 0.7031 0.0119 0.6205 0.037 Uiso 1 1 calc R
C18 C 0.76193(16) 0.1669(4) 0.62454(15) 0.0262(9) Uani 1 1 d .
H18 H 0.7725 0.1529 0.6617 0.031 Uiso 1 1 calc R
C19 C 0.88044(15) 0.2768(4) 0.69091(14) 0.0214(8) Uani 1 1 d .
C20 C 0.89562(16) 0.1336(4) 0.68242(15) 0.0261(9) Uani 1 1 d .
H20 H 0.8880 0.0918 0.6478 0.031 Uiso 1 1 calc R
C21 C 0.92139(16) 0.0511(4) 0.72315(16) 0.0302(10) Uani 1 1 d .
H21 H 0.9314 -0.0461 0.7163 0.036 Uiso 1 1 calc R
C22 C 0.93265(16) 0.1095(4) 0.77369(17) 0.0327(10) Uani 1 1 d .
H22 H 0.9505 0.0528 0.8017 0.039 Uiso 1 1 calc R
C23 C 0.91789(16) 0.2512(4) 0.78352(16) 0.0304(10) Uani 1 1 d .
H23 H 0.9253 0.2917 0.8184 0.036 Uiso 1 1 calc R
C24 C 0.89221(15) 0.3342(4) 0.74249(14) 0.0237(9) Uani 1 1 d .
H24 H 0.8825 0.4316 0.7496 0.028 Uiso 1 1 calc R
C25 C 0.80641(15) 0.5510(3) 0.66714(13) 0.0187(8) Uani 1 1 d .
C26 C 0.83254(16) 0.6774(4) 0.68644(13) 0.0227(8) Uani 1 1 d .
H26 H 0.8708 0.6908 0.6816 0.027 Uiso 1 1 calc R
C27 C 0.80410(17) 0.7835(4) 0.71253(14) 0.0275(9) Uani 1 1 d .
H27 H 0.8226 0.8691 0.7249 0.033 Uiso 1 1 calc R
C28 C 0.74873(17) 0.7638(4) 0.72037(14) 0.0258(9) Uani 1 1 d .
H28 H 0.7291 0.8362 0.7384 0.031 Uiso 1 1 calc R
C29 C 0.72177(16) 0.6410(4) 0.70245(14) 0.0237(9) Uani 1 1 d .
H29 H 0.6837 0.6277 0.7082 0.028 Uiso 1 1 calc R
C30 C 0.75054(15) 0.5352(4) 0.67568(13) 0.0197(8) Uani 1 1 d .
H30 H 0.7315 0.4506 0.6630 0.024 Uiso 1 1 calc R
C1' C 0.65917(15) 0.7582(3) 0.31190(13) 0.0186(8) Uani 1 1 d .
H1'1 H 0.6961 0.7642 0.2974 0.022 Uiso 1 1 calc R
H1'2 H 0.6314 0.7838 0.2823 0.022 Uiso 1 1 calc R
C2' C 0.65637(15) 0.8726(3) 0.35681(14) 0.0214(8) Uani 1 1 d .
H2' H 0.6199 0.8622 0.3729 0.026 Uiso 1 1 calc R
C3' C 0.65946(17) 1.0258(3) 0.33355(15) 0.0281(9) Uani 1 1 d .
H3'1 H 0.6950 1.0388 0.3175 0.042 Uiso 1 1 calc R
H3'2 H 0.6563 1.0968 0.3625 0.042 Uiso 1 1 calc R
H3'3 H 0.6291 1.0399 0.3058 0.042 Uiso 1 1 calc R
C4' C 0.70197(16) 0.8514(4) 0.40169(15) 0.0283(9) Uani 1 1 d .
H4'1 H 0.6998 0.9284 0.4285 0.042 Uiso 1 1 calc R
H4'2 H 0.7382 0.8549 0.3864 0.042 Uiso 1 1 calc R
H4'3 H 0.6972 0.7574 0.4189 0.042 Uiso 1 1 calc R
C5' C 0.71144(15) 0.4515(4) 0.36568(14) 0.0205(8) Uani 1 1 d .
H5'1 H 0.7270 0.5116 0.3960 0.025 Uiso 1 1 calc R
H5'2 H 0.6974 0.3619 0.3817 0.025 Uiso 1 1 calc R
C6' C 0.75969(16) 0.4077(4) 0.33311(15) 0.0260(9) Uani 1 1 d .
H6' H 0.7447 0.3522 0.3008 0.031 Uiso 1 1 calc R
C7' C 0.79147(17) 0.5385(4) 0.31389(15) 0.0329(10) Uani 1 1 d .
H7'1 H 0.8215 0.5056 0.2924 0.049 Uiso 1 1 calc R
H7'2 H 0.8071 0.5930 0.3452 0.049 Uiso 1 1 calc R
H7'3 H 0.7662 0.6008 0.2918 0.049 Uiso 1 1 calc R
C8' C 0.79929(18) 0.3104(4) 0.36676(16) 0.0374(11) Uani 1 1 d .
H8'1 H 0.7796 0.2236 0.3774 0.056 Uiso 1 1 calc R
H8'2 H 0.8137 0.3625 0.3991 0.056 Uiso 1 1 calc R
H8'3 H 0.8301 0.2824 0.3455 0.056 Uiso 1 1 calc R
C9' C 0.60967(16) 0.4484(4) 0.27113(13) 0.0223(8) Uani 1 1 d .
H9'1 H 0.6204 0.3456 0.2754 0.027 Uiso 1 1 calc R
H9'2 H 0.5692 0.4538 0.2746 0.027 Uiso 1 1 calc R
C10' C 0.62022(15) 0.4928(4) 0.21315(13) 0.0211(8) Uani 1 1 d .
H10' H 0.6130 0.5989 0.2093 0.025 Uiso 1 1 calc R
C11' C 0.58061(17) 0.4131(4) 0.17280(14) 0.0305(10) Uani 1 1 d .
H11D H 0.5873 0.3089 0.1757 0.046 Uiso 1 1 calc R
H11E H 0.5868 0.4455 0.1362 0.046 Uiso 1 1 calc R
H11F H 0.5423 0.4339 0.1806 0.046 Uiso 1 1 calc R
C12' C 0.67992(17) 0.4645(4) 0.20096(15) 0.0313(10) Uani 1 1 d .
H12D H 0.6853 0.4933 0.1638 0.047 Uiso 1 1 calc R
H12E H 0.6882 0.3613 0.2055 0.047 Uiso 1 1 calc R
H12F H 0.7048 0.5207 0.2258 0.047 Uiso 1 1 calc R
C13' C 0.50947(15) 0.6277(3) 0.37805(13) 0.0153(7) Uani 1 1 d .
C14' C 0.50430(15) 0.7186(3) 0.33352(13) 0.0187(8) Uani 1 1 d .
H14' H 0.5363 0.7403 0.3149 0.022 Uiso 1 1 calc R
C15' C 0.45409(16) 0.7783(4) 0.31546(14) 0.0226(9) Uani 1 1 d .
H15' H 0.4518 0.8388 0.2845 0.027 Uiso 1 1 calc R
C16' C 0.40736(16) 0.7503(4) 0.34236(14) 0.0242(9) Uani 1 1 d .
H16' H 0.3730 0.7930 0.3304 0.029 Uiso 1 1 calc R
C17' C 0.41068(16) 0.6606(4) 0.38639(14) 0.0246(9) Uani 1 1 d .
H17' H 0.3784 0.6398 0.4046 0.030 Uiso 1 1 calc R
C18' C 0.46132(15) 0.5998(4) 0.40454(13) 0.0210(8) Uani 1 1 d .
H18' H 0.4632 0.5387 0.4353 0.025 Uiso 1 1 calc R
C19' C 0.60577(15) 0.6134(3) 0.47264(13) 0.0171(8) Uani 1 1 d .
C20' C 0.65679(16) 0.5702(4) 0.49699(13) 0.0221(9) Uani 1 1 d .
H20' H 0.6786 0.5032 0.4787 0.027 Uiso 1 1 calc R
C21' C 0.67677(16) 0.6223(4) 0.54720(14) 0.0244(9) Uani 1 1 d .
H21' H 0.7118 0.5917 0.5629 0.029 Uiso 1 1 calc R
C22' C 0.64475(17) 0.7193(4) 0.57400(14) 0.0258(9) Uani 1 1 d .
H22' H 0.6579 0.7562 0.6082 0.031 Uiso 1 1 calc R
C23' C 0.59379(17) 0.7626(4) 0.55105(14) 0.0250(9) Uani 1 1 d .
H23' H 0.5719 0.8287 0.5696 0.030 Uiso 1 1 calc R
C24' C 0.57443(15) 0.7099(3) 0.50109(13) 0.0184(8) Uani 1 1 d .
H24' H 0.5392 0.7401 0.4859 0.022 Uiso 1 1 calc R
C25' C 0.56427(15) 0.3306(3) 0.41224(13) 0.0167(8) Uani 1 1 d .
C26' C 0.54019(16) 0.2500(4) 0.36971(14) 0.0223(9) Uani 1 1 d .
H26' H 0.5324 0.2952 0.3357 0.027 Uiso 1 1 calc R
C27' C 0.52724(16) 0.1056(4) 0.37566(15) 0.0248(9) Uani 1 1 d .
H27' H 0.5107 0.0527 0.3460 0.030 Uiso 1 1 calc R
C28' C 0.53851(16) 0.0386(4) 0.42487(15) 0.0251(9) Uani 1 1 d .
H28' H 0.5295 -0.0605 0.4292 0.030 Uiso 1 1 calc R
C29' C 0.56275(16) 0.1154(4) 0.46767(15) 0.0248(9) Uani 1 1 d .
H29' H 0.5704 0.0695 0.5016 0.030 Uiso 1 1 calc R
C30' C 0.57601(15) 0.2598(4) 0.46130(14) 0.0215(8) Uani 1 1 d .
H30' H 0.5934 0.3116 0.4908 0.026 Uiso 1 1 calc R
Ge1 Ge 0.917951(16) 0.48211(4) 0.577531(14) 0.01793(9) Uani 1 1 d .
Ge2 Ge 0.845387(16) 0.39451(4) 0.632661(14) 0.01733(9) Uani 1 1 d .
Ge1' Ge 0.646356(16) 0.55599(4) 0.332850(14) 0.01684(9) Uani 1 1 d .
Ge2' Ge 0.580032(16) 0.53715(4) 0.402075(14) 0.01529(9) Uani 1 1 d .

loop_
_atom_site_aniso_label
_atom_site_aniso_U_11
_atom_site_aniso_U_22
_atom_site_aniso_U_33
_atom_site_aniso_U_23
_atom_site_aniso_U_13
_atom_site_aniso_U_12
C1 0.029(2) 0.0199(18) 0.0200(19) -0.0006(14) 0.0029(17) 0.0022(17)
C2 0.025(2) 0.0234(19) 0.022(2) -0.0024(15) 0.0029(17) 0.0041(17)
C3 0.036(3) 0.026(2) 0.034(2) -0.0014(17) -0.003(2) 0.004(2)
C4 0.049(3) 0.026(2) 0.027(2) -0.0095(17) -0.006(2) 0.008(2)
C5 0.021(2) 0.028(2) 0.025(2) -0.0022(16) 0.0019(17) 0.0008(18)
C6 0.019(2) 0.0247(19) 0.026(2) -0.0056(15) 0.0025(17) -0.0008(17)
C7 0.036(3) 0.033(2) 0.044(3) 0.0004(19) -0.005(2) -0.009(2)
C8 0.025(2) 0.037(2) 0.026(2) -0.0052(17) -0.0042(19) 0.0022(19)
C9 0.021(2) 0.0218(19) 0.028(2) 0.0007(15) 0.0015(18) -0.0032(17)
C10 0.030(3) 0.0162(19) 0.049(3) 0.0067(17) -0.010(2) 0.0015(18)
C11 0.039(3) 0.040(2) 0.054(3) 0.007(2) 0.002(2) 0.015(2)
C12 0.087(4) 0.036(3) 0.048(3) -0.011(2) -0.030(3) 0.024(3)
C13 0.015(2) 0.0183(17) 0.024(2) -0.0039(14) 0.0013(16) 0.0042(15)
C14 0.025(2) 0.0207(19) 0.028(2) -0.0002(15) -0.0016(18) 0.0011(17)
C15 0.029(3) 0.030(2) 0.031(2) -0.0065(17) -0.009(2) 0.010(2)
C16 0.016(2) 0.028(2) 0.050(3) -0.0111(19) -0.006(2) -0.0001(18)
C17 0.025(2) 0.027(2) 0.041(3) -0.0058(17) 0.007(2) -0.0030(19)
C18 0.021(2) 0.025(2) 0.032(2) -0.0048(16) 0.0017(19) 0.0011(18)
C19 0.016(2) 0.0222(18) 0.026(2) 0.0032(15) 0.0051(17) -0.0019(16)
C20 0.019(2) 0.025(2) 0.035(2) 0.0022(16) 0.0040(19) 0.0031(17)
C21 0.021(2) 0.023(2) 0.047(3) 0.0112(18) 0.005(2) 0.0041(18)
C22 0.018(2) 0.040(2) 0.040(3) 0.019(2) -0.001(2) 0.000(2)
C23 0.018(2) 0.045(2) 0.028(2) 0.0065(18) -0.0002(19) -0.007(2)
C24 0.018(2) 0.0252(19) 0.028(2) 0.0047(16) 0.0011(18) -0.0019(17)
C25 0.021(2) 0.0173(17) 0.0177(18) 0.0042(14) 0.0013(16) 0.0009(16)
C26 0.019(2) 0.0264(19) 0.023(2) -0.0038(15) -0.0011(17) 0.0001(17)
C27 0.028(2) 0.0230(19) 0.031(2) -0.0071(16) 0.0009(19) 0.0014(18)
C28 0.028(2) 0.026(2) 0.023(2) -0.0050(16) 0.0038(18) 0.0073(18)
C29 0.018(2) 0.026(2) 0.028(2) 0.0012(15) 0.0060(18) 0.0036(17)
C30 0.022(2) 0.0201(17) 0.0170(18) -0.0004(14) -0.0020(16) -0.0012(17)
C1' 0.016(2) 0.0209(18) 0.0193(18) -0.0005(14) 0.0038(16) -0.0012(16)
C2' 0.017(2) 0.0186(18) 0.029(2) 0.0000(15) 0.0046(18) 0.0004(16)
C3' 0.028(2) 0.0199(18) 0.037(2) -0.0016(16) 0.0062(19) -0.0012(18)
C4' 0.029(2) 0.026(2) 0.030(2) -0.0017(16) -0.0010(19) -0.0041(19)
C5' 0.019(2) 0.0203(18) 0.0222(19) -0.0004(14) 0.0011(16) -0.0001(16)
C6' 0.020(2) 0.031(2) 0.027(2) -0.0071(16) 0.0003(18) 0.0077(18)
C7' 0.022(2) 0.047(2) 0.030(2) -0.0019(19) 0.0039(19) 0.000(2)
C8' 0.031(3) 0.039(2) 0.042(3) -0.0062(19) -0.002(2) 0.018(2)
C9' 0.022(2) 0.0227(18) 0.0226(19) 0.0004(15) 0.0035(17) -0.0006(17)
C10' 0.023(2) 0.0215(18) 0.0185(19) -0.0020(14) 0.0015(17) -0.0029(16)
C11' 0.036(3) 0.034(2) 0.021(2) -0.0001(16) 0.0009(19) -0.004(2)
C12' 0.031(2) 0.040(2) 0.024(2) 0.0016(17) 0.0083(19) 0.002(2)
C13' 0.0165(19) 0.0145(16) 0.0143(17) -0.0010(13) -0.0024(15) -0.0027(15)
C14' 0.017(2) 0.0187(17) 0.0208(19) 0.0033(14) 0.0013(16) -0.0010(16)
C15' 0.022(2) 0.0228(19) 0.023(2) 0.0072(15) 0.0003(17) 0.0027(17)
C16' 0.017(2) 0.0252(19) 0.030(2) -0.0022(16) -0.0040(18) 0.0056(17)
C17' 0.017(2) 0.032(2) 0.025(2) 0.0011(16) 0.0026(18) 0.0007(18)
C18' 0.022(2) 0.0228(18) 0.0185(19) 0.0020(14) 0.0048(17) 0.0010(17)
C19' 0.016(2) 0.0163(17) 0.0192(18) 0.0046(14) 0.0030(16) -0.0020(15)
C20' 0.024(2) 0.0253(19) 0.0177(19) -0.0020(14) 0.0033(17) 0.0035(17)
C21' 0.019(2) 0.033(2) 0.021(2) 0.0027(16) -0.0039(17) -0.0004(18)
C22' 0.034(3) 0.026(2) 0.0168(19) -0.0003(15) 0.0008(18) -0.0049(19)
C23' 0.035(3) 0.0203(18) 0.021(2) -0.0042(15) 0.0063(19) 0.0016(18)
C24' 0.021(2) 0.0174(17) 0.0166(18) 0.0033(13) 0.0012(16) 0.0039(16)
C25' 0.0142(19) 0.0167(17) 0.0195(19) 0.0049(13) 0.0024(16) 0.0035(15)
C26' 0.026(2) 0.0206(18) 0.0203(19) 0.0020(14) 0.0021(17) 0.0014(17)
C27' 0.025(2) 0.0217(18) 0.028(2) -0.0002(15) 0.0050(18) 0.0002(17)
C28' 0.025(2) 0.0122(17) 0.039(2) 0.0044(16) 0.0049(19) 0.0035(17)
C29' 0.022(2) 0.0259(19) 0.026(2) 0.0124(16) 0.0011(18) 0.0041(18)
C30' 0.020(2) 0.0205(18) 0.024(2) 0.0031(15) 0.0025(17) 0.0013(16)
Ge1 0.0164(2) 0.01849(19) 0.0188(2) -0.00126(14) 0.00076(16) 0.00096(17)
Ge2 0.0153(2) 0.01694(18) 0.0197(2) -0.00053(14) 0.00028(16) 0.00101(16)
Ge1' 0.0159(2) 0.01681(18) 0.01805(19) 0.00033(14) 0.00250(16) 0.00151(16)
Ge2' 0.0154(2) 0.01485(17) 0.01559(19) 0.00074(14) 0.00082(16) 0.00111(16)

loop_
_atom_type_symbol
_atom_type_description
_atom_type_scat_dispersion_real
_atom_type_scat_dispersion_imag
_atom_type_scat_source
C C 0.0033 0.0016 'International Tables Vol C Tables 4.2.6.8 and 6.1.1.4'
H H 0.0000 0.0000 'International Tables Vol C Tables 4.2.6.8 and 6.1.1.4'
Ge Ge 0.1547 1.8001 'International Tables Vol C Tables 4.2.6.8 and 6.1.1.4'

loop_
_geom_angle_atom_site_label_1
_geom_angle_atom_site_label_2
_geom_angle_atom_site_label_3
_geom_angle
C2 C1 Ge1 118.6(2)
C2 C1 H1A 107.7
Ge1 C1 H1A 107.7
C2 C1 H1B 107.7
Ge1 C1 H1B 107.7
H1A C1 H1B 107.1
C3 C2 C4 110.1(3)
C3 C2 C1 112.3(3)
C4 C2 C1 110.0(3)
C3 C2 H2 108.1
C4 C2 H2 108.1
C1 C2 H2 108.1
C2 C3 H3A 109.5
C2 C3 H3B 109.5
H3A C3 H3B 109.5
C2 C3 H3C 109.5
H3A C3 H3C 109.5
H3B C3 H3C 109.5
C2 C4 H4A 109.5
C2 C4 H4B 109.5
H4A C4 H4B 109.5
C2 C4 H4C 109.5
H4A C4 H4C 109.5
H4B C4 H4C 109.5
C6 C5 Ge1 118.0(2)
C6 C5 H5A 107.8
Ge1 C5 H5A 107.8
C6 C5 H5B 107.8
Ge1 C5 H5B 107.8
H5A C5 H5B 107.2
C7 C6 C8 109.5(3)
C7 C6 C5 112.7(3)
C8 C6 C5 110.7(3)
C7 C6 H6 107.9
C8 C6 H6 107.9
C5 C6 H6 107.9
C6 C7 H7A 109.5
C6 C7 H7B 109.5
H7A C7 H7B 109.5
C6 C7 H7C 109.5
H7A C7 H7C 109.5
H7B C7 H7C 109.5
C6 C8 H8A 109.5
C6 C8 H8B 109.5
H8A C8 H8B 109.5
C6 C8 H8C 109.5
H8A C8 H8C 109.5
H8B C8 H8C 109.5
C10 C9 Ge1 114.7(2)
C10 C9 H9A 108.6
Ge1 C9 H9A 108.6
C10 C9 H9B 108.6
Ge1 C9 H9B 108.6
H9A C9 H9B 107.6
C11 C10 C12 110.4(3)
C11 C10 C9 111.5(3)
C12 C10 C9 111.3(4)
C11 C10 H10 107.8
C12 C10 H10 107.8
C9 C10 H10 107.8
C10 C11 H11A 109.5
C10 C11 H11B 109.5
H11A C11 H11B 109.5
C10 C11 H11C 109.5
H11A C11 H11C 109.5
H11B C11 H11C 109.5
C10 C12 H12A 109.5
C10 C12 H12B 109.5
H12A C12 H12B 109.5
C10 C12 H12C 109.5
H12A C12 H12C 109.5
H12B C12 H12C 109.5
C14 C13 C18 117.5(3)
C14 C13 Ge2 122.9(3)
C18 C13 Ge2 119.6(3)
C15 C14 C13 121.3(3)
C15 C14 H14 119.3
C13 C14 H14 119.3
C16 C15 C14 120.2(4)
C16 C15 H15 119.9
C14 C15 H15 119.9
C17 C16 C15 119.2(4)
C17 C16 H16 120.4
C15 C16 H16 120.4
C18 C17 C16 120.9(4)
C18 C17 H17 119.5
C16 C17 H17 119.5
C17 C18 C13 120.9(4)
C17 C18 H18 119.5
C13 C18 H18 119.5
C20 C19 C24 117.4(3)
C20 C19 Ge2 121.4(3)
C24 C19 Ge2 121.1(3)
C21 C20 C19 121.6(4)
C21 C20 H20 119.2
C19 C20 H20 119.2
C22 C21 C20 120.2(4)
C22 C21 H21 119.9
C20 C21 H21 119.9
C21 C22 C23 119.7(4)
C21 C22 H22 120.2
C23 C22 H22 120.2
C22 C23 C24 120.1(4)
C22 C23 H23 119.9
C24 C23 H23 119.9
C23 C24 C19 121.0(3)
C23 C24 H24 119.5
C19 C24 H24 119.5
C30 C25 C26 117.2(3)
C30 C25 Ge2 119.5(3)
C26 C25 Ge2 123.2(3)
C27 C26 C25 121.7(4)
C27 C26 H26 119.2
C25 C26 H26 119.2
C28 C27 C26 119.5(4)
C28 C27 H27 120.3
C26 C27 H27 120.3
C29 C28 C27 120.6(3)
C29 C28 H28 119.7
C27 C28 H28 119.7
C28 C29 C30 119.6(3)
C28 C29 H29 120.2
C30 C29 H29 120.2
C25 C30 C29 121.5(3)
C25 C30 H30 119.3
C29 C30 H30 119.3
C2' C1' Ge1' 116.3(2)
C2' C1' H1'1 108.2
Ge1' C1' H1'1 108.2
C2' C1' H1'2 108.2
Ge1' C1' H1'2 108.2
H1'1 C1' H1'2 107.4
C4' C2' C3' 110.0(3)
C4' C2' C1' 112.0(3)
C3' C2' C1' 110.8(3)
C4' C2' H2' 108.0
C3' C2' H2' 108.0
C1' C2' H2' 108.0
C2' C3' H3'1 109.5
C2' C3' H3'2 109.5
H3'1 C3' H3'2 109.5
C2' C3' H3'3 109.5
H3'1 C3' H3'3 109.5
H3'2 C3' H3'3 109.5
C2' C4' H4'1 109.5
C2' C4' H4'2 109.5
H4'1 C4' H4'2 109.5
C2' C4' H4'3 109.5
H4'1 C4' H4'3 109.5
H4'2 C4' H4'3 109.5
C6' C5' Ge1' 122.0(2)
C6' C5' H5'1 106.8
Ge1' C5' H5'1 106.8
C6' C5' H5'2 106.8
Ge1' C5' H5'2 106.8
H5'1 C5' H5'2 106.7
C8' C6' C5' 110.0(3)
C8' C6' C7' 109.2(3)
C5' C6' C7' 112.2(3)
C8' C6' H6' 108.5
C5' C6' H6' 108.5
C7' C6' H6' 108.5
C6' C7' H7'1 109.5
C6' C7' H7'2 109.5
H7'1 C7' H7'2 109.5
C6' C7' H7'3 109.5
H7'1 C7' H7'3 109.5
H7'2 C7' H7'3 109.5
C6' C8' H8'1 109.5
C6' C8' H8'2 109.5
H8'1 C8' H8'2 109.5
C6' C8' H8'3 109.5
H8'1 C8' H8'3 109.5
H8'2 C8' H8'3 109.5
C10' C9' Ge1' 119.7(2)
C10' C9' H9'1 107.4
Ge1' C9' H9'1 107.4
C10' C9' H9'2 107.4
Ge1' C9' H9'2 107.4
H9'1 C9' H9'2 106.9
C12' C10' C11' 110.3(3)
C12' C10' C9' 111.4(3)
C11' C10' C9' 110.4(3)
C12' C10' H10' 108.2
C11' C10' H10' 108.2
C9' C10' H10' 108.2
C10' C11' H11D 109.5
C10' C11' H11E 109.5
H11D C11' H11E 109.5
C10' C11' H11F 109.5
H11D C11' H11F 109.5
H11E C11' H11F 109.5
C10' C12' H12D 109.5
C10' C12' H12E 109.5
H12D C12' H12E 109.5
C10' C12' H12F 109.5
H12D C12' H12F 109.5
H12E C12' H12F 109.5
C14' C13' C18' 117.0(3)
C14' C13' Ge2' 122.0(2)
C18' C13' Ge2' 121.0(2)
C15' C14' C13' 122.0(3)
C15' C14' H14' 119.0
C13' C14' H14' 119.0
C16' C15' C14' 120.0(3)
C16' C15' H15' 120.0
C14' C15' H15' 120.0
C17' C16' C15' 119.8(4)
C17' C16' H16' 120.1
C15' C16' H16' 120.1
C16' C17' C18' 120.2(3)
C16' C17' H17' 119.9
C18' C17' H17' 119.9
C17' C18' C13' 121.0(3)
C17' C18' H18' 119.5
C13' C18' H18' 119.5
C20' C19' C24' 117.3(3)
C20' C19' Ge2' 120.2(2)
C24' C19' Ge2' 122.4(3)
C21' C20' C19' 122.1(3)
C21' C20' H20' 119.0
C19' C20' H20' 119.0
C22' C21' C20' 119.0(4)
C22' C21' H21' 120.5
C20' C21' H21' 120.5
C23' C22' C21' 120.1(4)
C23' C22' H22' 119.9
C21' C22' H22' 119.9
C22' C23' C24' 120.3(3)
C22' C23' H23' 119.8
C24' C23' H23' 119.8
C23' C24' C19' 121.2(3)
C23' C24' H24' 119.4
C19' C24' H24' 119.4
C26' C25' C30' 117.6(3)
C26' C25' Ge2' 119.9(2)
C30' C25' Ge2' 122.6(3)
C27' C26' C25' 121.6(3)
C27' C26' H26' 119.2
C25' C26' H26' 119.2
C28' C27' C26' 119.8(4)
C28' C27' H27' 120.1
C26' C27' H27' 120.1
C29' C28' C27' 120.0(3)
C29' C28' H28' 120.0
C27' C28' H28' 120.0
C28' C29' C30' 119.9(3)
C28' C29' H29' 120.0
C30' C29' H29' 120.0
C29' C30' C25' 121.2(4)
C29' C30' H30' 119.4
C25' C30' H30' 119.4
C1 Ge1 C9 109.54(15)
C1 Ge1 C5 109.32(15)
C9 Ge1 C5 112.82(16)
C1 Ge1 Ge2 110.54(10)
C9 Ge1 Ge2 107.85(10)
C5 Ge1 Ge2 106.73(10)
C13 Ge2 C19 106.35(15)
C13 Ge2 C25 106.87(15)
C19 Ge2 C25 106.53(14)
C13 Ge2 Ge1 115.72(9)
C19 Ge2 Ge1 107.97(10)
C25 Ge2 Ge1 112.84(9)
C1' Ge1' C5' 115.97(15)
C1' Ge1' C9' 109.95(14)
C5' Ge1' C9' 111.98(15)
C1' Ge1' Ge2' 112.17(9)
C5' Ge1' Ge2' 102.63(9)
C9' Ge1' Ge2' 103.22(10)
C19' Ge2' C13' 109.64(14)
C19' Ge2' C25' 106.74(14)
C13' Ge2' C25' 106.36(14)
C19' Ge2' Ge1' 115.07(10)
C13' Ge2' Ge1' 110.94(9)
C25' Ge2' Ge1' 107.63(9)

loop_
_geom_bond_atom_site_label_1
_geom_bond_atom_site_label_2
_geom_bond_distance
C1 C2 1.544(4)
C1 Ge1 1.962(3)
C1 H1A 0.9900
C1 H1B 0.9900
C2 C3 1.516(5)
C2 C4 1.530(5)
C2 H2 1.0000
C3 H3A 0.9800
C3 H3B 0.9800
C3 H3C 0.9800
C4 H4A 0.9800
C4 H4B 0.9800
C4 H4C 0.9800
C5 C6 1.528(5)
C5 Ge1 1.972(4)
C5 H5A 0.9900
C5 H5B 0.9900
C6 C7 1.520(5)
C6 C8 1.526(5)
C6 H6 1.0000
C7 H7A 0.9800
C7 H7B 0.9800
C7 H7C 0.9800
C8 H8A 0.9800
C8 H8B 0.9800
C8 H8C 0.9800
C9 C10 1.542(6)
C9 Ge1 1.970(3)
C9 H9A 0.9900
C9 H9B 0.9900
C10 C11 1.523(5)
C10 C12 1.530(6)
C10 H10 1.0000
C11 H11A 0.9800
C11 H11B 0.9800
C11 H11C 0.9800
C12 H12A 0.9800
C12 H12B 0.9800
C12 H12C 0.9800
C13 C14 1.390(5)
C13 C18 1.402(5)
C13 Ge2 1.956(4)
C14 C15 1.386(5)
C14 H14 0.9500
C15 C16 1.381(5)
C15 H15 0.9500
C16 C17 1.380(5)
C16 H16 0.9500
C17 C18 1.373(5)
C17 H17 0.9500
C18 H18 0.9500
C19 C20 1.394(5)
C19 C24 1.399(5)
C19 Ge2 1.957(4)
C20 C21 1.381(5)
C20 H20 0.9500
C21 C22 1.377(5)
C21 H21 0.9500
C22 C23 1.385(5)
C22 H22 0.9500
C23 C24 1.388(5)
C23 H23 0.9500
C24 H24 0.9500
C25 C30 1.391(5)
C25 C26 1.398(5)
C25 Ge2 1.958(3)
C26 C27 1.386(4)
C26 H26 0.9500
C27 C28 1.380(5)
C27 H27 0.9500
C28 C29 1.369(5)
C28 H28 0.9500
C29 C30 1.396(4)
C29 H29 0.9500
C30 H30 0.9500
C1' C2' 1.543(4)
C1' Ge1' 1.972(3)
C1' H1'1 0.9900
C1' H1'2 0.9900
C2' C4' 1.526(5)
C2' C3' 1.534(4)
C2' H2' 1.0000
C3' H3'1 0.9800
C3' H3'2 0.9800
C3' H3'3 0.9800
C4' H4'1 0.9800
C4' H4'2 0.9800
C4' H4'3 0.9800
C5' C6' 1.522(4)
C5' Ge1' 1.975(4)
C5' H5'1 0.9900
C5' H5'2 0.9900
C6' C8' 1.521(5)
C6' C7' 1.528(5)
C6' H6' 1.0000
C7' H7'1 0.9800
C7' H7'2 0.9800
C7' H7'3 0.9800
C8' H8'1 0.9800
C8' H8'2 0.9800
C8' H8'3 0.9800
C9' C10' 1.537(4)
C9' Ge1' 1.985(4)
C9' H9'1 0.9900
C9' H9'2 0.9900
C10' C12' 1.520(5)
C10' C11' 1.528(5)
C10' H10' 1.0000
C11' H11D 0.9800
C11' H11E 0.9800
C11' H11F 0.9800
C12' H12D 0.9800
C12' H12E 0.9800
C12' H12F 0.9800
C13' C14' 1.389(4)
C13' C18' 1.402(4)
C13' Ge2' 1.957(4)
C14' C15' 1.381(5)
C14' H14' 0.9500
C15' C16' 1.378(5)
C15' H15' 0.9500
C16' C17' 1.372(5)
C16' H16' 0.9500
C17' C18' 1.394(5)
C17' H17' 0.9500
C18' H18' 0.9500
C19' C20' 1.395(5)
C19' C24' 1.396(4)
C19' Ge2' 1.952(3)
C20' C21' 1.392(5)
C20' H20' 0.9500
C21' C22' 1.387(5)
C21' H21' 0.9500
C22' C23' 1.381(5)
C22' H22' 0.9500
C23' C24' 1.385(5)
C23' H23' 0.9500
C24' H24' 0.9500
C25' C26' 1.388(5)
C25' C30' 1.396(4)
C25' Ge2' 1.968(3)
C26' C27' 1.383(5)
C26' H26' 0.9500
C27' C28' 1.381(5)
C27' H27' 0.9500
C28' C29' 1.376(5)
C28' H28' 0.9500
C29' C30' 1.386(5)
C29' H29' 0.9500
C30' H30' 0.9500
Ge1 Ge2 2.4410(5)
Ge1' Ge2' 2.4409(5)
